data_1001435
loop_
_publ_author_name
'Torardi, C C'
'McCarron, E M'
'Subramanian, M A'
'Horowitz, H S'
'Michel, J B'
'Sleight, A W'
'Cox, D E'

_publ_section_title
;
Structure-Property Relationships for RBa~2~Cu~3~O~x~ Phases
;
_journal_coden_ASTM ACSMC8
_journal_name_full 'American Chemical Society: Symposium Series'
_journal_page_first 152
_journal_page_last 163
_journal_volume 351
_journal_year 1987
_chemical_formula_structural 'Y Ba2 Cu3 O6.92'
_chemical_formula_sum 'Ba2 Cu3 O6.92 Y'
_chemical_name_systematic 'Yttrium barium copper oxide (1/2/3/6.9)'
_space_group_IT_number 47
_symmetry_cell_setting orthorhombic
_symmetry_Int_Tables_number 47
_symmetry_space_group_name_Hall '-P 2 2'
_symmetry_space_group_name_H-M 'P m m m'
_cell_angle_alpha 90
_cell_angle_beta 90
_cell_angle_gamma 90
_cell_formula_units_Z 1
_cell_length_a 3.8179(1)
_cell_length_b 3.8801(2)
_cell_length_c 11.6655(6)
_cell_volume 172.8
_refine_ls_R_factor_all 0.022
_cod_database_code 1001435

loop_
_symmetry_equiv_pos_as_xyz
x,y,z
-x,-y,z
x,-y,-z
-x,y,-z
-x,-y,-z
x,y,-z
-x,y,z
x,-y,z

loop_
_atom_site_label
_atom_site_type_symbol
_atom_site_symmetry_multiplicity
_atom_site_Wyckoff_symbol
_atom_site_fract_x
_atom_site_fract_y
_atom_site_fract_z
_atom_site_occupancy
_atom_site_attached_hydrogens
_atom_site_calc_flag
Ba1 Ba2+ 2 t 0.5 0.5 0.1847(4) 1. 0 d
Y1 Y3+ 1 h 0.5 0.5 0.5 1. 0 d
Cu1 Cu2+ 1 a 0. 0. 0. 1. 0 d
Cu2 Cu2+ 2 q 0. 0. 0.3556(3) 1. 0 d
O1 O2- 2 q 0. 0. 0.1586(4) 1. 0 d
O2 O2- 2 r 0. 0.5 0.3784(5) 1. 0 d
O3 O2- 2 s 0.5 0. 0.3782(4) 1. 0 d
O4 O2- 1 e 0. 0.5 0. 0.87(3) 0 d
O5 O2- 1 b 0.5 0. 0. 0.05(1) 0 d

loop_
_atom_type_symbol
_atom_type_oxidation_number
Ba2+ 2.000
Y3+ 3.000
Cu2+ 2.280
O2- -2.000
